data_9012811
loop_
_publ_author_name
'Voloshin, A. V.'
'Subbotin, V. V.'
'Yakovenchuk, V. N.'
'Pakhomovsky, Y. A.'
'Men'shikov, Y. P.'
'Nadezhina, T. N.'
'Pushcharovsky, D. Y.'

_publ_section_title
;
 New data on the ewaldite
;
_journal_name_full 'Zapiski Vsesoyuznogo Mineralogicheskogo Obshchestva'
_journal_page_first 56
_journal_page_last 66
_journal_volume 1992
_journal_year 1992
_chemical_formula_sum 'C Ba Ca O6.72'
_chemical_name_mineral Ewaldite
_space_group_IT_number 186
_symmetry_space_group_name_Hall 'P 6c -2c'
_symmetry_space_group_name_H-M 'P 63 m c'
_cell_angle_alpha 90
_cell_angle_beta 90
_cell_angle_gamma 120
_cell_length_a 5.318
_cell_length_b 5.318
_cell_length_c 12.837
_cell_formula_units_Z 2
_cell_volume 314.406
_database_code_amcsd 0015721
_exptl_crystal_density_diffrn 3.136
_cod_original_formula_sum 'Ba Ca C O6.72'
_cod_database_code 9012811

loop_
_space_group_symop_operation_xyz
x,y,z
-x,-x+y,1/2+z
x-y,x,1/2+z
-y,-x,z
-y,x-y,z
x-y,-y,1/2+z
-x,-y,1/2+z
x,x-y,z
-x+y,-x,z
y,x,1/2+z
y,-x+y,1/2+z
-x+y,y,z

loop_
_atom_site_aniso_label
_atom_site_aniso_U_11
_atom_site_aniso_U_22
_atom_site_aniso_U_33
_atom_site_aniso_U_12
_atom_site_aniso_U_13
_atom_site_aniso_U_23
Ba 0.00887 0.00887 0.01773 0.00443 0.00000 0.00000
Ca 0.00811 0.00811 0.00887 0.00405 0.00000 0.00000
C 0.00773 0.00773 0.01773 0.00393 0.00000 0.00000
O1 0.00798 0.00798 0.04813 0.01013 0.00127 -0.00127

loop_
_atom_site_label
_atom_site_fract_x
_atom_site_fract_y
_atom_site_fract_z
_atom_site_occupancy
_atom_site_U_iso_or_equiv
Ba 0.33333 0.66667 0.00000 1.00000 ?
Ca 0.33333 0.66667 0.30450 1.00000 ?
C 0.00000 0.00000 0.42700 1.00000 ?
O1 0.13900 -0.13900 0.42600 1.00000 ?
O2 0.29200 0.08100 0.66500 0.19000 0.05319
O3 0.53200 0.06200 0.15100 0.12000 0.03293
O4 0.60300 0.21200 0.27700 0.24000 0.02533
O5 0.23100 0.46600 0.70300 0.07000 0.06206

loop_
_cod_related_entry_id
_cod_related_entry_database
_cod_related_entry_code
1 AMCSD 0015721
